data_1548803
loop_
_publ_author_name
'Jebapriya, J. Christina'
'Reuben Jonathan, D.'
'Prasana, Johanan Christian'
'Usha, G.'

_publ_section_title
;
 (2<i>E</i>)-2-[4-(Dimethylamino)benzylidene]-5-methylcyclohexanone
;
_journal_coeditor_code HB4183
_journal_issue 12
_journal_name_full IUCrData
_journal_page_first x171706
_journal_paper_doi 10.1107/S2414314617017060
_journal_volume 2
_journal_year 2017
_chemical_formula_iupac 'C16 H21 N O'
_chemical_formula_moiety 'C16 H21 N O'
_chemical_formula_sum 'C16 H21 N O'
_chemical_formula_weight 243.34
_chemical_name_systematic
;
(2<i>E</i>)-2-[4-(Dimethylamino)benzylidene]-5-methylcyclohexanone
;
_space_group_crystal_system monoclinic
_space_group_IT_number 15
_space_group_name_Hall '-C 2yc'
_space_group_name_H-M_alt 'C 1 2/c 1'
_symmetry_space_group_name_Hall '-C 2yc'
_symmetry_space_group_name_H-M 'C 1 2/c 1'
_atom_sites_solution_hydrogens geom
_audit_creation_method SHELXL-2014/7
_cell_angle_alpha 90
_cell_angle_beta 99.254(3)
_cell_angle_gamma 90
_cell_formula_units_Z 8
_cell_length_a 20.3655(16)
_cell_length_b 7.6148(7)
_cell_length_c 18.2999(16)
_cell_measurement_reflns_used 6070
_cell_measurement_temperature 296(2)
_cell_measurement_theta_max 25.45
_cell_measurement_theta_min 2.77
_cell_volume 2801.0(4)
_computing_cell_refinement
;
APEX2 and SAINT (Bruker, 2004)
;
_computing_data_collection
;
APEX2 (Bruker, 2004)
;
_computing_data_reduction
;
SAINT and XPREP (Bruker, 2004)
;
_computing_molecular_graphics
;
ORTEP-3 for Windows (Farrugia, 2012)
;
_computing_publication_material
;
SHELXL2014 (Sheldrick, 2015)
;
_computing_structure_refinement
;
SHELXL2014 (Sheldrick, 2015)
;
_computing_structure_solution
;
SIR92 (Altomare et al., 1993)
;
_diffrn_ambient_temperature 296(2)
_diffrn_measured_fraction_theta_full 0.998
_diffrn_measured_fraction_theta_max 0.998
_diffrn_measurement_device_type 'Bruker Kappa APEXII CCD'
_diffrn_measurement_method '\w and \f scan'
_diffrn_radiation_monochromator graphite
_diffrn_radiation_source 'fine-focus sealed tube'
_diffrn_radiation_type MoK\a
_diffrn_radiation_wavelength 0.71073
_diffrn_reflns_av_R_equivalents 0.0296
_diffrn_reflns_limit_h_max 22
_diffrn_reflns_limit_h_min -24
_diffrn_reflns_limit_k_max 9
_diffrn_reflns_limit_k_min -9
_diffrn_reflns_limit_l_max 21
_diffrn_reflns_limit_l_min -21
_diffrn_reflns_number 19385
_diffrn_reflns_theta_full 25.000
_diffrn_reflns_theta_max 25.000
_diffrn_reflns_theta_min 2.255
_exptl_absorpt_coefficient_mu 0.071
_exptl_absorpt_correction_T_max 0.986
_exptl_absorpt_correction_T_min 0.979
_exptl_absorpt_correction_type multi-scan
_exptl_absorpt_process_details
;
(SADABS; Bruker, 2004)
;
_exptl_crystal_colour yellow
_exptl_crystal_density_diffrn 1.154
_exptl_crystal_density_method 'not measured'
_exptl_crystal_description block
_exptl_crystal_F_000 1056
_exptl_crystal_size_max 0.300
_exptl_crystal_size_mid 0.250
_exptl_crystal_size_min 0.200
_refine_diff_density_max 0.248
_refine_diff_density_min -0.186
_refine_ls_extinction_coef 0.0022(6)
_refine_ls_extinction_expression Fc^*^=kFc[1+0.001xFc^2^\l^3^/sin(2\q)]^-1/4^
_refine_ls_extinction_method
;
SHELXL2014 (Sheldrick, 2015)
;
_refine_ls_goodness_of_fit_ref 1.070
_refine_ls_hydrogen_treatment constr
_refine_ls_matrix_type full
_refine_ls_number_parameters 167
_refine_ls_number_reflns 2458
_refine_ls_number_restraints 0
_refine_ls_restrained_S_all 1.070
_refine_ls_R_factor_all 0.1133
_refine_ls_R_factor_gt 0.0730
_refine_ls_shift/su_max 0.000
_refine_ls_shift/su_mean 0.000
_refine_ls_structure_factor_coef Fsqd
_refine_ls_weighting_details 'w=1/[\s^2^(Fo^2^)+(0.0719P)^2^+5.4525P] where P=(Fo^2^+2Fc^2^)/3'
_refine_ls_weighting_scheme calc
_refine_ls_wR_factor_gt 0.1714
_refine_ls_wR_factor_ref 0.2176
_reflns_number_gt 1528
_reflns_number_total 2462
_reflns_threshold_expression 'I > 2\s(I)'
_cod_data_source_file hb4183sup1.cif
_cod_data_source_block I
_cod_database_code 1548803
_shelx_space_group_comment
;
The symmetry employed for this shelxl refinement is uniquely defined
by the following loop, which should always be used as a source of
symmetry information in preference to the above space-group names.
They are only intended as comments.
;
_shelx_estimated_absorpt_t_min 0.979
_shelx_estimated_absorpt_t_max 0.986

loop_
_space_group_symop_operation_xyz
'x, y, z'
'-x, y, -z+1/2'
'x+1/2, y+1/2, z'
'-x+1/2, y+1/2, -z+1/2'
'-x, -y, -z'
'x, -y, z-1/2'
'-x+1/2, -y+1/2, -z'
'x+1/2, -y+1/2, z-1/2'

loop_
_atom_site_type_symbol
_atom_site_label
_atom_site_fract_x
_atom_site_fract_y
_atom_site_fract_z
_atom_site_U_iso_or_equiv
_atom_site_adp_type
_atom_site_calc_flag
_atom_site_occupancy
C C1 0.40379(18) 0.7797(6) 0.2188(2) 0.0897(12) Uani d 1
H H1A 0.4390 0.7688 0.2603 0.135 Uiso calc 1
H H1B 0.3919 0.9012 0.2115 0.135 Uiso calc 1
H H1C 0.4185 0.7348 0.1752 0.135 Uiso calc 1
C C2 0.3551(2) 0.5670(6) 0.2965(2) 0.0978(13) Uani d 1
H H2A 0.3988 0.5828 0.3246 0.147 Uiso calc 1
H H2B 0.3498 0.4472 0.2803 0.147 Uiso calc 1
H H2C 0.3223 0.5946 0.3269 0.147 Uiso calc 1
C C3 0.28784(15) 0.6857(4) 0.18527(16) 0.0596(8) Uani d 1
C C4 0.23324(16) 0.5821(4) 0.19661(18) 0.0659(9) Uani d 1
H H4 0.2375 0.5059 0.2368 0.079 Uiso calc 1
C C5 0.17401(16) 0.5914(4) 0.14940(17) 0.0658(9) Uani d 1
H H5 0.1392 0.5197 0.1582 0.079 Uiso calc 1
C C6 0.16364(15) 0.7044(4) 0.08843(16) 0.0578(8) Uani d 1
C C7 0.21890(16) 0.8012(4) 0.07624(17) 0.0619(8) Uani d 1
H H7 0.2150 0.8736 0.0349 0.074 Uiso calc 1
C C8 0.27912(16) 0.7939(4) 0.12295(17) 0.0637(9) Uani d 1
H H8 0.3144 0.8622 0.1128 0.076 Uiso calc 1
C C9 0.10106(16) 0.7265(4) 0.03870(17) 0.0614(8) Uani d 1
H H9 0.1051 0.7536 -0.0099 0.074 Uiso calc 1
C C10 0.03833(16) 0.7142(4) 0.05177(16) 0.0593(8) Uani d 1
C C11 0.01972(17) 0.6781(5) 0.12709(17) 0.0714(10) Uani d 1
H H11A 0.0166 0.5522 0.1338 0.086 Uiso calc 1
H H11B 0.0547 0.7220 0.1650 0.086 Uiso calc 1
C C12 -0.04529(19) 0.7616(6) 0.1373(2) 0.0830(11) Uani d 1
H H12A -0.0566 0.7253 0.1845 0.100 Uiso calc 1
H H12B -0.0403 0.8883 0.1382 0.100 Uiso calc 1
C C13 -0.10030(18) 0.7122(5) 0.0772(2) 0.0778(10) Uani d 1
H H13 -0.1018 0.5836 0.0755 0.093 Uiso calc 1
C C14 -0.08539(17) 0.7743(5) 0.00311(19) 0.0738(10) Uani d 1
H H14A -0.1154 0.7144 -0.0355 0.089 Uiso calc 1
H H14B -0.0954 0.8988 -0.0014 0.089 Uiso calc 1
C C15 -0.01578(17) 0.7473(4) -0.01116(18) 0.0676(9) Uani d 1
C C16 -0.1685(2) 0.7745(6) 0.0903(3) 0.1008(14) Uani d 1
H H16A -0.2018 0.7330 0.0509 0.151 Uiso calc 1
H H16B -0.1693 0.9005 0.0914 0.151 Uiso calc 1
H H16C -0.1774 0.7292 0.1366 0.151 Uiso calc 1
N N1 0.34694(14) 0.6815(4) 0.23302(15) 0.0731(8) Uani d 1
O O1 -0.00436(13) 0.7606(4) -0.07460(13) 0.0917(9) Uani d 1

loop_
_atom_site_aniso_label
_atom_site_aniso_U_11
_atom_site_aniso_U_22
_atom_site_aniso_U_33
_atom_site_aniso_U_12
_atom_site_aniso_U_13
_atom_site_aniso_U_23
C1 0.068(2) 0.119(3) 0.084(3) -0.014(2) 0.0187(19) 0.003(2)
C2 0.091(3) 0.114(3) 0.080(3) -0.011(2) -0.011(2) 0.023(2)
C3 0.0627(19) 0.068(2) 0.0508(17) 0.0034(15) 0.0157(15) -0.0007(15)
C4 0.071(2) 0.068(2) 0.0604(19) -0.0013(17) 0.0127(16) 0.0149(16)
C5 0.069(2) 0.063(2) 0.066(2) -0.0061(16) 0.0114(16) 0.0093(16)
C6 0.0641(19) 0.0634(19) 0.0476(16) 0.0003(15) 0.0144(14) -0.0014(14)
C7 0.070(2) 0.068(2) 0.0523(17) 0.0066(16) 0.0229(15) 0.0073(15)
C8 0.066(2) 0.070(2) 0.0610(19) -0.0038(16) 0.0251(16) 0.0043(16)
C9 0.074(2) 0.063(2) 0.0482(17) 0.0002(16) 0.0143(15) 0.0002(14)
C10 0.071(2) 0.0618(19) 0.0446(16) -0.0026(15) 0.0094(14) -0.0016(14)
C11 0.074(2) 0.092(3) 0.0482(17) -0.0057(19) 0.0105(15) 0.0011(17)
C12 0.084(3) 0.106(3) 0.062(2) 0.003(2) 0.0206(19) -0.004(2)
C13 0.074(2) 0.088(3) 0.074(2) 0.0013(19) 0.0185(18) -0.003(2)
C14 0.074(2) 0.077(2) 0.069(2) 0.0023(18) 0.0063(17) 0.0050(18)
C15 0.079(2) 0.070(2) 0.0534(19) -0.0015(17) 0.0084(16) 0.0005(16)
C16 0.082(3) 0.114(4) 0.109(3) 0.013(2) 0.022(2) 0.003(3)
N1 0.0655(17) 0.089(2) 0.0648(17) -0.0025(15) 0.0109(14) 0.0141(15)
O1 0.0925(19) 0.129(2) 0.0523(14) 0.0035(16) 0.0089(12) 0.0090(14)

loop_
_atom_type_symbol
_atom_type_description
_atom_type_scat_dispersion_real
_atom_type_scat_dispersion_imag
_atom_type_scat_source
C C 0.0033 0.0016 'International Tables Vol C Tables 4.2.6.8 and 6.1.1.4'
H H 0.0000 0.0000 'International Tables Vol C Tables 4.2.6.8 and 6.1.1.4'
N N 0.0061 0.0033 'International Tables Vol C Tables 4.2.6.8 and 6.1.1.4'
O O 0.0106 0.0060 'International Tables Vol C Tables 4.2.6.8 and 6.1.1.4'

loop_
_geom_angle_atom_site_label_1
_geom_angle_atom_site_label_2
_geom_angle_atom_site_label_3
_geom_angle
N1 C1 H1A 109.5
N1 C1 H1B 109.5
H1A C1 H1B 109.5
N1 C1 H1C 109.5
H1A C1 H1C 109.5
H1B C1 H1C 109.5
N1 C2 H2A 109.5
N1 C2 H2B 109.5
H2A C2 H2B 109.5
N1 C2 H2C 109.5
H2A C2 H2C 109.5
H2B C2 H2C 109.5
N1 C3 C8 121.2(3)
N1 C3 C4 121.8(3)
C8 C3 C4 116.9(3)
C5 C4 C3 121.0(3)
C5 C4 H4 119.5
C3 C4 H4 119.5
C4 C5 C6 122.7(3)
C4 C5 H5 118.6
C6 C5 H5 118.6
C7 C6 C5 115.5(3)
C7 C6 C9 119.2(3)
C5 C6 C9 125.2(3)
C8 C7 C6 122.7(3)
C8 C7 H7 118.6
C6 C7 H7 118.6
C7 C8 C3 120.9(3)
C7 C8 H8 119.5
C3 C8 H8 119.5
C10 C9 C6 130.2(3)
C10 C9 H9 114.9
C6 C9 H9 114.9
C9 C10 C15 117.4(3)
C9 C10 C11 124.1(3)
C15 C10 C11 118.4(3)
C12 C11 C10 113.0(3)
C12 C11 H11A 109.0
C10 C11 H11A 109.0
C12 C11 H11B 109.0
C10 C11 H11B 109.0
H11A C11 H11B 107.8
C13 C12 C11 112.0(3)
C13 C12 H12A 109.2
C11 C12 H12A 109.2
C13 C12 H12B 109.2
C11 C12 H12B 109.2
H12A C12 H12B 107.9
C12 C13 C14 110.4(3)
C12 C13 C16 113.8(3)
C14 C13 C16 111.3(3)
C12 C13 H13 107.0
C14 C13 H13 107.0
C16 C13 H13 107.0
C15 C14 C13 116.5(3)
C15 C14 H14A 108.2
C13 C14 H14A 108.2
C15 C14 H14B 108.2
C13 C14 H14B 108.2
H14A C14 H14B 107.3
O1 C15 C10 121.3(3)
O1 C15 C14 118.9(3)
C10 C15 C14 119.7(3)
C13 C16 H16A 109.5
C13 C16 H16B 109.5
H16A C16 H16B 109.5
C13 C16 H16C 109.5
H16A C16 H16C 109.5
H16B C16 H16C 109.5
C3 N1 C1 121.6(3)
C3 N1 C2 120.3(3)
C1 N1 C2 117.9(3)

loop_
_geom_bond_atom_site_label_1
_geom_bond_atom_site_label_2
_geom_bond_distance
C1 N1 1.437(4)
C1 H1A 0.9600
C1 H1B 0.9600
C1 H1C 0.9600
C2 N1 1.440(4)
C2 H2A 0.9600
C2 H2B 0.9600
C2 H2C 0.9600
C3 N1 1.369(4)
C3 C8 1.395(4)
C3 C4 1.406(4)
C4 C5 1.368(4)
C4 H4 0.9300
C5 C6 1.398(4)
C5 H5 0.9300
C6 C7 1.393(4)
C6 C9 1.452(4)
C7 C8 1.379(4)
C7 H7 0.9300
C8 H8 0.9300
C9 C10 1.340(4)
C9 H9 0.9300
C10 C15 1.482(5)
C10 C11 1.512(4)
C11 C12 1.507(5)
C11 H11A 0.9700
C11 H11B 0.9700
C12 C13 1.486(5)
C12 H12A 0.9700
C12 H12B 0.9700
C13 C14 1.513(5)
C13 C16 1.522(5)
C13 H13 0.9800
C14 C15 1.497(5)
C14 H14A 0.9700
C14 H14B 0.9700
C15 O1 1.224(4)
C16 H16A 0.9600
C16 H16B 0.9600
C16 H16C 0.9600

loop_
_geom_torsion_atom_site_label_1
_geom_torsion_atom_site_label_2
_geom_torsion_atom_site_label_3
_geom_torsion_atom_site_label_4
_geom_torsion
N1 C3 C4 C5 178.2(3)
C8 C3 C4 C5 -1.6(5)
C3 C4 C5 C6 -0.9(5)
C4 C5 C6 C7 3.3(5)
C4 C5 C6 C9 -176.7(3)
C5 C6 C7 C8 -3.2(5)
C9 C6 C7 C8 176.8(3)
C6 C7 C8 C3 0.8(5)
N1 C3 C8 C7 -178.2(3)
C4 C3 C8 C7 1.7(5)
C7 C6 C9 C10 -148.5(3)
C5 C6 C9 C10 31.5(5)
C6 C9 C10 C15 179.0(3)
C6 C9 C10 C11 2.3(6)
C9 C10 C11 C12 149.3(3)
C15 C10 C11 C12 -27.4(5)
C10 C11 C12 C13 53.8(4)
C11 C12 C13 C14 -61.4(4)
C11 C12 C13 C16 172.7(3)
C12 C13 C14 C15 43.0(5)
C16 C13 C14 C15 170.3(3)
C9 C10 C15 O1 10.1(5)
C11 C10 C15 O1 -172.9(3)
C9 C10 C15 C14 -166.7(3)
C11 C10 C15 C14 10.3(5)
C13 C14 C15 O1 165.0(3)
C13 C14 C15 C10 -18.1(5)
C8 C3 N1 C1 -3.9(5)
C4 C3 N1 C1 176.2(3)
C8 C3 N1 C2 -179.2(3)
C4 C3 N1 C2 1.0(5)

_cod_database_fobs_code 1548803
